data_4038172
loop_
_publ_author_name
'Fran\,cois, Benjamin'
'Eberlin, Ludovic'
'Berr\'ee, Fabienne'
'Whiting, Andrew'
'Carboni, Bertrand'

_publ_section_title
;
 Access to Fused Pyrroles from Cyclic 1,3-Dienyl Boronic Esters and
 Arylnitroso Compounds.
;
_journal_name_full 'The Journal of organic chemistry'
_journal_paper_doi 10.1021/acs.joc.9b03214
_journal_year 2020
_chemical_formula_moiety 'C20 H26 B N O5'
_chemical_formula_sum 'C20 H26 B N O5'
_chemical_formula_weight 371.23
_space_group_crystal_system monoclinic
_space_group_IT_number 14
_space_group_name_Hall '-P 2yn'
_space_group_name_H-M_alt 'P 1 21/n 1'
_atom_sites_solution_hydrogens mixed
_atom_sites_solution_primary direct
_audit_creation_date 2015-03-31
_audit_creation_method
;
Olex2 1.2-beta
(compiled 2015.01.26 svn.r3150 for OlexSys, GUI svn.r4998)
;
_cell_angle_alpha 90
_cell_angle_beta 98.573(3)
_cell_angle_gamma 90
_cell_formula_units_Z 4
_cell_length_a 12.8072(10)
_cell_length_b 10.7432(9)
_cell_length_c 14.2090(11)
_cell_measurement_reflns_used 9904
_cell_measurement_temperature 120
_cell_measurement_theta_max 30.94
_cell_measurement_theta_min 2.32
_cell_volume 1933.2(3)
_computing_cell_refinement 'APEX2 v.2013.4_1 (Bruker, 2013)'
_computing_data_collection 'APEX2 v.2013.4_1 (Bruker, 2013)'
_computing_data_reduction 'SAINT v8.34A (Bruker, 2013)'
_computing_molecular_graphics 'Olex2 (Dolomanov et al., 2009)'
_computing_publication_material 'Olex2 (Dolomanov et al., 2009)'
_computing_structure_refinement 'SHELXL 2014/7 multi-CPU version (Sheldrick, 2008)'
_computing_structure_solution 'SHELXS 2013/1 (Sheldrick, 2008)'
_diffrn_ambient_temperature 120
_diffrn_detector_type 'Bruker PHOTON 100 CMOS'
_diffrn_measured_fraction_theta_full 0.999
_diffrn_measured_fraction_theta_max 0.999
_diffrn_measurement_device '3-circle area detector diffractometer'
_diffrn_measurement_device_type 'Bruker D8 Venture'
_diffrn_measurement_method '\f and \w scans'
_diffrn_radiation_monochromator 'focusing mirrors'
_diffrn_radiation_probe x-ray
_diffrn_radiation_type MoK\a
_diffrn_radiation_wavelength 0.71073
_diffrn_reflns_av_R_equivalents 0.0325
_diffrn_reflns_av_unetI/netI 0.0206
_diffrn_reflns_Laue_measured_fraction_full 0.999
_diffrn_reflns_Laue_measured_fraction_max 0.999
_diffrn_reflns_limit_h_max 18
_diffrn_reflns_limit_h_min -18
_diffrn_reflns_limit_k_max 15
_diffrn_reflns_limit_k_min -15
_diffrn_reflns_limit_l_max 20
_diffrn_reflns_limit_l_min -20
_diffrn_reflns_number 44140
_diffrn_reflns_point_group_measured_fraction_full 0.999
_diffrn_reflns_point_group_measured_fraction_max 0.999
_diffrn_reflns_theta_full 30.943
_diffrn_reflns_theta_max 30.943
_diffrn_reflns_theta_min 2.320
_diffrn_source 'ImuS microsource'
_diffrn_standards_number 0
_exptl_absorpt_coefficient_mu 0.090
_exptl_absorpt_correction_T_max 1.0000
_exptl_absorpt_correction_T_min 0.9678
_exptl_absorpt_correction_type multi-scan
_exptl_absorpt_process_details
;
SADABS-2014/4 (Bruker,2014/4) was used for absorption correction.
wR2(int) was 0.0832 before and 0.0452 after correction.
The Ratio of minimum to maximum transmission is 0.9678.
The \l/2 correction factor is 0.00150.
;
_exptl_crystal_colour colourless
_exptl_crystal_colour_primary colourless
_exptl_crystal_density_diffrn 1.275
_exptl_crystal_description block
_exptl_crystal_F_000 792
_exptl_crystal_size_max 0.316
_exptl_crystal_size_mid 0.311
_exptl_crystal_size_min 0.257
_refine_diff_density_max 0.563
_refine_diff_density_min -0.341
_refine_diff_density_rms 0.056
_refine_ls_extinction_method none
_refine_ls_goodness_of_fit_ref 1.038
_refine_ls_hydrogen_treatment constr
_refine_ls_matrix_type full
_refine_ls_number_parameters 256
_refine_ls_number_reflns 6129
_refine_ls_number_restraints 2
_refine_ls_restrained_S_all 1.053
_refine_ls_R_factor_all 0.0543
_refine_ls_R_factor_gt 0.0455
_refine_ls_shift/su_max 0.001
_refine_ls_shift/su_mean 0.000
_refine_ls_structure_factor_coef Fsqd
_refine_ls_weighting_details 'w=1/[\s^2^(Fo^2^)+(0.0620P)^2^+0.8450P] where P=(Fo^2^+2Fc^2^)/3'
_refine_ls_weighting_scheme calc
_refine_ls_wR_factor_gt 0.1184
_refine_ls_wR_factor_ref 0.1247
_reflns_Friedel_coverage 0.000
_reflns_number_gt 5268
_reflns_number_total 6129
_reflns_threshold_expression 'I > 2\s(I)'
_cod_data_source_file jo9b03214_si_001.cif
_cod_data_source_block 15srv085
_cod_depositor_comments
;
The following automatic conversions were performed:

data item '_diffrn_radiation_probe' value 'X-ray' was changed to
'x-ray' in accordance with the
/home/data/users/saulius/crontab/automatic-downloads/rss-feeds/ACS/lib/dictionaries/cif_core.dic
dictionary named 'cif_core.dic' version 2.4.2 last updated on
2011-04-26.

Automatic conversion script
Id: cif_fix_values 7556 2019-12-06 15:28:31Z antanas 
;
_cod_database_code 4038172
_shelx_space_group_comment
;
The symmetry employed for this shelxl refinement is uniquely defined
by the following loop, which should always be used as a source of
symmetry information in preference to the above space-group names.
They are only intended as comments.
;
_shelx_estimated_absorpt_t_max 0.977
_shelx_estimated_absorpt_t_min 0.972
_computing.bruker_data_scaling 'SADABS V2012/1 (Bruker AXS Inc.)'

_olex2_refinement_description
;
1. Fixed Uiso
 At 1.2 times of:
  All C(H) groups, All C(H,H) groups, All C(H,H,H,H) groups
2. Restrained distances
 O3A-C11 \\sim O3B-C11
 with sigma of 0.01
 O3A-N \\sim O3B-N
 with sigma of 0.01
3. Others
 Uiso(H3A)=Uiso(H3B)=Uiso(H3C)=FVAR(1)
 Uiso(H4A)=Uiso(H4B)=Uiso(H4C)=FVAR(2)
 Uiso(H5A)=Uiso(H5B)=Uiso(H5C)=FVAR(3)
 Uiso(H6A)=Uiso(H6B)=Uiso(H6C)=FVAR(4)
 Fixed Sof: H11A(0.875) H11B(0.875) H11C(0.125) H11D(0.125) O3A(0.89) O3B(0.11)
4.a Rotating group:
 C3(H3A,H3B,H3C), C4(H4A,H4B,H4C), C5(H5A,H5B,H5C), C6(H6A,H6B,H6C)
4.b Secondary CH2 refined with riding coordinates:
 C11(H11A,H11B), C11(H11C,H11D), C12(H12A,H12B), C14(H14A,H14B)
4.c Aromatic/amide H refined with riding coordinates:
 C7(H7), C8(H8), C10(H10), C16(H16), C17(H17), C18(H18), C19(H19), C20(H20)
;
_shelx_shelxl_version_number 2014/7
_olex2_submission_special_instructions 'No special instructions were received'

loop_
_space_group_symop_operation_xyz
'x, y, z'
'-x+1/2, y+1/2, -z+1/2'
'-x, -y, -z'
'x-1/2, -y-1/2, z-1/2'

loop_
_atom_site_label
_atom_site_type_symbol
_atom_site_fract_x
_atom_site_fract_y
_atom_site_fract_z
_atom_site_U_iso_or_equiv
_atom_site_adp_type
_atom_site_occupancy
_atom_site_site_symmetry_order
_atom_site_calc_flag
_atom_site_refinement_flags_posn
_atom_site_refinement_flags_adp
_atom_site_refinement_flags_occupancy
_atom_site_disorder_assembly
_atom_site_disorder_group
O1 O 0.53576(6) 0.92958(7) 0.84235(5) 0.01786(15) Uani 1 1 d . . . . .
O2 O 0.62374(7) 0.95483(7) 0.71461(5) 0.02109(16) Uani 1 1 d . . . . .
O4 O 0.48182(8) 0.31457(9) 0.53560(7) 0.0316(2) Uani 1 1 d . . . . .
O5 O 0.34050(6) 0.20240(7) 0.56582(5) 0.01971(16) Uani 1 1 d . . . . .
N N 0.37316(7) 0.38890(8) 0.63480(6) 0.01784(17) Uani 1 1 d D . . . .
C1 C 0.57886(8) 1.05569(9) 0.85020(7) 0.01714(18) Uani 1 1 d . . . . .
C2 C 0.66555(9) 1.05027(9) 0.78383(7) 0.01879(19) Uani 1 1 d . . . . .
C3 C 0.48787(10) 1.14273(11) 0.81436(10) 0.0291(2) Uani 1 1 d . . . . .
H3A H 0.4630 1.1258 0.7470 0.038(3) Uiso 1 1 d GR . . . .
H3B H 0.5120 1.2292 0.8218 0.038(3) Uiso 1 1 d GR . . . .
H3C H 0.4300 1.1292 0.8512 0.038(3) Uiso 1 1 d GR . . . .
C4 C 0.62075(10) 1.08130(11) 0.95393(8) 0.0242(2) Uani 1 1 d . . . . .
H4A H 0.5617 1.0851 0.9905 0.032(2) Uiso 1 1 d GR . . . .
H4B H 0.6586 1.1609 0.9593 0.032(2) Uiso 1 1 d GR . . . .
H4C H 0.6691 1.0144 0.9790 0.032(2) Uiso 1 1 d GR . . . .
C5 C 0.68165(12) 1.16976(11) 0.73125(9) 0.0292(3) Uani 1 1 d . . . . .
H5A H 0.7366 1.1572 0.6910 0.039(3) Uiso 1 1 d GR . . . .
H5B H 0.7033 1.2362 0.7773 0.039(3) Uiso 1 1 d GR . . . .
H5C H 0.6154 1.1932 0.6914 0.039(3) Uiso 1 1 d GR . . . .
C6 C 0.77100(9) 1.00133(12) 0.83318(10) 0.0283(2) Uani 1 1 d . . . . .
H6A H 0.7599 0.9236 0.8663 0.034(2) Uiso 1 1 d GR . . . .
H6B H 0.8035 1.0631 0.8793 0.034(2) Uiso 1 1 d GR . . . .
H6C H 0.8177 0.9858 0.7857 0.034(2) Uiso 1 1 d GR . . . .
C7 C 0.51063(8) 0.75723(9) 0.71598(7) 0.01688(18) Uani 1 1 d . . . . .
H7 H 0.5320 0.7252 0.6595 0.020 Uiso 1 1 calc R . . . .
C8 C 0.44013(8) 0.69414(9) 0.75824(7) 0.01538(18) Uani 1 1 d . . . . .
H8 H 0.4214 0.7297 0.8146 0.018 Uiso 1 1 calc R . . . .
C9 C 0.38913(8) 0.57700(9) 0.72708(7) 0.01474(17) Uani 1 1 d . . . . .
C10 C 0.31972(10) 0.52492(11) 0.77655(8) 0.0252(2) Uani 1 1 d . . . . .
H10 H 0.3071 0.5634 0.8340 0.030 Uiso 1 1 calc R . . . .
C11 C 0.26124(9) 0.40867(11) 0.74507(8) 0.0247(2) Uani 1 1 d D . . . .
H11A H 0.2921 0.3379 0.7844 0.030 Uiso 0.875 1 calc R . P A 1
H11B H 0.1865 0.4174 0.7543 0.030 Uiso 0.875 1 calc R . P A 1
H11C H 0.2382 0.3664 0.8004 0.030 Uiso 0.125 1 calc R . P B 2
H11D H 0.1978 0.4288 0.6988 0.030 Uiso 0.125 1 calc R . P B 2
C12 C 0.41636(9) 0.51342(10) 0.63938(8) 0.0208(2) Uani 1 1 d . . . . .
H12A H 0.3865 0.5608 0.5819 0.025 Uiso 1 1 calc R . . . .
H12B H 0.4940 0.5098 0.6421 0.025 Uiso 1 1 calc R . . . .
C13 C 0.40380(8) 0.30268(9) 0.57352(7) 0.01795(19) Uani 1 1 d . . . . .
C14 C 0.37449(11) 0.10275(12) 0.50824(10) 0.0311(3) Uani 1 1 d . . . . .
H14A H 0.4416 0.0664 0.5400 0.037 Uiso 1 1 calc R . . . .
H14B H 0.3856 0.1350 0.4452 0.037 Uiso 1 1 calc R . . . .
C15 C 0.28906(9) 0.00622(10) 0.49688(7) 0.0201(2) Uani 1 1 d . . . . .
C16 C 0.18710(10) 0.03592(11) 0.45382(9) 0.0263(2) Uani 1 1 d . . . . .
H16 H 0.1716 0.1182 0.4314 0.032 Uiso 1 1 calc R . . . .
C17 C 0.10835(10) -0.05319(13) 0.44338(9) 0.0303(3) Uani 1 1 d . . . . .
H17 H 0.0389 -0.0320 0.4144 0.036 Uiso 1 1 calc R . . . .
C18 C 0.13084(11) -0.17364(12) 0.47529(9) 0.0307(3) Uani 1 1 d . . . . .
H18 H 0.0769 -0.2351 0.4685 0.037 Uiso 1 1 calc R . . . .
C19 C 0.23178(12) -0.20384(11) 0.51693(9) 0.0299(3) Uani 1 1 d . . . . .
H19 H 0.2473 -0.2864 0.5385 0.036 Uiso 1 1 calc R . . . .
C20 C 0.31117(10) -0.11416(11) 0.52766(8) 0.0247(2) Uani 1 1 d . . . . .
H20 H 0.3806 -0.1358 0.5562 0.030 Uiso 1 1 calc R . . . .
B B 0.55764(9) 0.88150(10) 0.75795(8) 0.0162(2) Uani 1 1 d . . . . .
O3A O 0.26654(6) 0.38389(8) 0.64727(6) 0.01882(17) Uani 0.89 1 d D . P C 1
O3B O 0.3233(5) 0.3366(6) 0.7060(4) 0.0205(13) Uiso 0.11 1 d D . P C 2

loop_
_atom_site_aniso_label
_atom_site_aniso_U_11
_atom_site_aniso_U_22
_atom_site_aniso_U_33
_atom_site_aniso_U_23
_atom_site_aniso_U_13
_atom_site_aniso_U_12
O1 0.0234(4) 0.0131(3) 0.0181(3) -0.0026(3) 0.0065(3) -0.0041(3)
O2 0.0301(4) 0.0168(3) 0.0179(3) -0.0057(3) 0.0087(3) -0.0089(3)
O4 0.0354(5) 0.0276(4) 0.0374(5) -0.0144(4) 0.0235(4) -0.0135(4)
O5 0.0235(4) 0.0167(3) 0.0209(4) -0.0080(3) 0.0096(3) -0.0067(3)
N 0.0167(4) 0.0164(4) 0.0220(4) -0.0062(3) 0.0081(3) -0.0056(3)
C1 0.0234(5) 0.0111(4) 0.0173(4) -0.0018(3) 0.0042(3) -0.0019(3)
C2 0.0262(5) 0.0137(4) 0.0172(4) -0.0034(3) 0.0055(4) -0.0065(4)
C3 0.0318(6) 0.0200(5) 0.0347(6) -0.0030(4) 0.0022(5) 0.0072(4)
C4 0.0364(6) 0.0197(5) 0.0166(4) -0.0040(4) 0.0049(4) -0.0060(4)
C5 0.0472(7) 0.0188(5) 0.0232(5) 0.0001(4) 0.0100(5) -0.0127(5)
C6 0.0227(5) 0.0260(5) 0.0362(6) -0.0061(5) 0.0047(4) -0.0035(4)
C7 0.0193(4) 0.0137(4) 0.0180(4) -0.0031(3) 0.0038(3) -0.0017(3)
C8 0.0164(4) 0.0138(4) 0.0156(4) -0.0029(3) 0.0014(3) -0.0004(3)
C9 0.0151(4) 0.0144(4) 0.0145(4) -0.0015(3) 0.0014(3) -0.0011(3)
C10 0.0283(5) 0.0281(5) 0.0213(5) -0.0097(4) 0.0110(4) -0.0121(4)
C11 0.0259(5) 0.0277(5) 0.0229(5) -0.0077(4) 0.0118(4) -0.0126(4)
C12 0.0228(5) 0.0164(4) 0.0254(5) -0.0066(4) 0.0110(4) -0.0062(4)
C13 0.0218(5) 0.0167(4) 0.0159(4) -0.0036(3) 0.0050(3) -0.0042(4)
C14 0.0351(6) 0.0260(5) 0.0372(6) -0.0194(5) 0.0221(5) -0.0129(5)
C15 0.0261(5) 0.0173(4) 0.0187(4) -0.0082(4) 0.0092(4) -0.0053(4)
C16 0.0341(6) 0.0180(5) 0.0264(5) -0.0031(4) 0.0034(4) 0.0015(4)
C17 0.0254(5) 0.0335(6) 0.0305(6) -0.0096(5) -0.0007(5) -0.0016(5)
C18 0.0373(7) 0.0283(6) 0.0279(6) -0.0088(5) 0.0095(5) -0.0162(5)
C19 0.0494(8) 0.0174(5) 0.0235(5) 0.0010(4) 0.0073(5) -0.0041(5)
C20 0.0287(5) 0.0245(5) 0.0203(5) -0.0032(4) 0.0020(4) 0.0021(4)
B 0.0182(5) 0.0138(4) 0.0166(5) -0.0013(4) 0.0028(4) -0.0011(4)
O3A 0.0129(3) 0.0235(4) 0.0207(4) -0.0072(3) 0.0045(3) -0.0046(3)

loop_
_atom_type_symbol
_atom_type_description
_atom_type_scat_dispersion_real
_atom_type_scat_dispersion_imag
_atom_type_scat_source
C C 0.0033 0.0016 'International Tables Vol C Tables 4.2.6.8 and 6.1.1.4'
H H 0.0000 0.0000 'International Tables Vol C Tables 4.2.6.8 and 6.1.1.4'
B B 0.0013 0.0007 'International Tables Vol C Tables 4.2.6.8 and 6.1.1.4'
N N 0.0061 0.0033 'International Tables Vol C Tables 4.2.6.8 and 6.1.1.4'
O O 0.0106 0.0060 'International Tables Vol C Tables 4.2.6.8 and 6.1.1.4'

loop_
_geom_angle_atom_site_label_1
_geom_angle_atom_site_label_2
_geom_angle_atom_site_label_3
_geom_angle
_geom_angle_site_symmetry_1
_geom_angle_site_symmetry_3
_geom_angle_publ_flag
B O1 C1 106.96(8) . . ?
B O2 C2 106.83(8) . . ?
C13 O5 C14 114.14(8) . . ?
C13 N C12 120.73(8) . . ?
C13 N O3A 115.53(8) . . ?
C13 N O3B 113.3(3) . . ?
O3A N C12 113.75(8) . . ?
O3B N C12 123.7(3) . . ?
O1 C1 C2 102.36(7) . . ?
O1 C1 C3 106.41(9) . . ?
O1 C1 C4 108.50(8) . . ?
C3 C1 C2 113.51(9) . . ?
C4 C1 C2 114.42(9) . . ?
C4 C1 C3 110.86(9) . . ?
O2 C2 C1 102.11(8) . . ?
O2 C2 C5 108.96(9) . . ?
O2 C2 C6 106.15(9) . . ?
C5 C2 C1 115.32(9) . . ?
C5 C2 C6 110.11(10) . . ?
C6 C2 C1 113.41(9) . . ?
C8 C7 B 120.87(9) . . ?
C7 C8 C9 127.04(9) . . ?
C8 C9 C12 119.65(8) . . ?
C10 C9 C8 120.37(9) . . ?
C10 C9 C12 119.97(9) . . ?
C9 C10 C11 122.50(10) . . ?
O3A C11 C10 110.73(9) . . ?
O3B C11 C10 108.5(3) . . ?
N C12 C9 108.82(8) . . ?
O4 C13 O5 125.21(9) . . ?
O4 C13 N 123.09(9) . . ?
O5 C13 N 111.59(9) . . ?
O5 C14 C15 107.17(9) . . ?
C16 C15 C14 120.66(11) . . ?
C20 C15 C14 120.13(11) . . ?
C20 C15 C16 119.20(10) . . ?
C17 C16 C15 120.61(11) . . ?
C16 C17 C18 119.89(12) . . ?
C19 C18 C17 119.73(11) . . ?
C18 C19 C20 120.47(11) . . ?
C15 C20 C19 120.09(11) . . ?
O1 B C7 122.90(9) . . ?
O2 B O1 113.40(9) . . ?
O2 B C7 123.69(9) . . ?
N O3A C11 107.71(8) . . ?
C11 O3B N 116.6(5) . . ?

loop_
_geom_bond_atom_site_label_1
_geom_bond_atom_site_label_2
_geom_bond_distance
_geom_bond_site_symmetry_2
_geom_bond_publ_flag
O1 C1 1.4609(12) . ?
O1 B 1.3724(13) . ?
O2 C2 1.4657(12) . ?
O2 B 1.3682(13) . ?
O4 C13 1.2105(13) . ?
O5 C13 1.3430(12) . ?
O5 C14 1.4530(13) . ?
N C12 1.4454(13) . ?
N C13 1.3682(13) . ?
N O3A 1.4039(11) . ?
N O3B 1.393(6) . ?
C1 C2 1.5612(15) . ?
C1 C3 1.5215(16) . ?
C1 C4 1.5166(15) . ?
C2 C5 1.5148(15) . ?
C2 C6 1.5198(17) . ?
C7 C8 1.3404(14) . ?
C7 B 1.5471(14) . ?
C8 C9 1.4560(13) . ?
C9 C10 1.3357(14) . ?
C9 C12 1.5068(14) . ?
C10 C11 1.4903(15) . ?
C11 O3A 1.4264(14) . ?
C11 O3B 1.293(6) . ?
C14 C15 1.4987(15) . ?
C15 C16 1.3940(17) . ?
C15 C20 1.3809(16) . ?
C16 C17 1.3824(18) . ?
C17 C18 1.387(2) . ?
C18 C19 1.378(2) . ?
C19 C20 1.3925(17) . ?
